data_7708644
loop_
_publ_author_name
'Schulz, Axel'
'Szych, Lilian'
'Pilopp, Yannic'
'Bresien, Jonas'
'Villinger, Alexander'
'L\"udtke, Karsten Paul'

_publ_section_title
;
 On the Reaction of Potassium Phosphide KP(iPr)Ter with Chalcogenes,
 Heteroallenes and Acyl Chloride
;
_journal_name_full 'Dalton Transactions'
_journal_paper_doi 10.1039/D1DT03400F
_journal_year 2021
_chemical_formula_moiety 'C27 H32 K P S2'
_chemical_formula_sum 'C27 H32 K P S2'
_chemical_formula_weight 490.71
_space_group_crystal_system triclinic
_space_group_IT_number 2
_space_group_name_Hall '-P 1'
_space_group_name_H-M_alt 'P -1'
_atom_sites_solution_hydrogens geom
_audit_creation_method SHELXL-2014/7
_audit_update_record
;
2021-08-03 deposited with the CCDC.	2021-10-29 downloaded from the CCDC.
;
_cell_angle_alpha 86.631(4)
_cell_angle_beta 81.445(4)
_cell_angle_gamma 74.285(4)
_cell_formula_units_Z 2
_cell_length_a 8.0832(9)
_cell_length_b 11.7679(14)
_cell_length_c 14.3637(16)
_cell_measurement_reflns_used 9993
_cell_measurement_temperature 123(2)
_cell_measurement_theta_max 32.05
_cell_measurement_theta_min 2.87
_cell_volume 1300.4(3)
_computing_cell_refinement 'Bruker Apex V7.51A'
_computing_data_collection 'Bruker Apex V7.51A'
_computing_data_reduction 'Bruker SAINT'
_computing_molecular_graphics 'ORTEP-3v2.01 (Farrugia, 1997)'
_computing_publication_material 'SHELXL-2014/7 (Sheldrick, 2014)'
_computing_structure_refinement 'SHELXL-2014/7 (Sheldrick, 2014)'
_computing_structure_solution 'Bruker SHELXTL'
_diffrn_ambient_temperature 123(2)
_diffrn_measured_fraction_theta_full 0.997
_diffrn_measured_fraction_theta_max 0.999
_diffrn_measurement_device_type 'Bruker Apex Kappa-II-CCD-diffractometer'
_diffrn_measurement_method 'phi and omega scans'
_diffrn_radiation_type MoK\a
_diffrn_radiation_wavelength 0.71073
_diffrn_reflns_av_R_equivalents 0.0578
_diffrn_reflns_av_unetI/netI 0.0347
_diffrn_reflns_Laue_measured_fraction_full 0.997
_diffrn_reflns_Laue_measured_fraction_max 0.999
_diffrn_reflns_limit_h_max 12
_diffrn_reflns_limit_h_min -12
_diffrn_reflns_limit_k_max 17
_diffrn_reflns_limit_k_min -17
_diffrn_reflns_limit_l_max 21
_diffrn_reflns_limit_l_min -21
_diffrn_reflns_number 77967
_diffrn_reflns_point_group_measured_fraction_full 0.997
_diffrn_reflns_point_group_measured_fraction_max 0.999
_diffrn_reflns_theta_full 25.242
_diffrn_reflns_theta_max 32.500
_diffrn_reflns_theta_min 3.357
_diffrn_source 'sealed tube'
_exptl_absorpt_coefficient_mu 0.439
_exptl_absorpt_correction_T_max 0.7467
_exptl_absorpt_correction_T_min 0.7205
_exptl_absorpt_correction_type multi-scan
_exptl_absorpt_process_details '(SADABS; Sheldrick, 2004)'
_exptl_crystal_colour colourless
_exptl_crystal_density_diffrn 1.253
_exptl_crystal_description block
_exptl_crystal_F_000 520
_exptl_crystal_size_max 0.190
_exptl_crystal_size_mid 0.150
_exptl_crystal_size_min 0.130
_refine_diff_density_max 0.516
_refine_diff_density_min -0.286
_refine_diff_density_rms 0.070
_refine_ls_extinction_method none
_refine_ls_goodness_of_fit_ref 1.046
_refine_ls_hydrogen_treatment constr
_refine_ls_matrix_type full
_refine_ls_number_parameters 288
_refine_ls_number_reflns 9409
_refine_ls_number_restraints 0
_refine_ls_restrained_S_all 1.046
_refine_ls_R_factor_all 0.0531
_refine_ls_R_factor_gt 0.0370
_refine_ls_shift/su_max 0.001
_refine_ls_shift/su_mean 0.000
_refine_ls_structure_factor_coef Fsqd
_refine_ls_weighting_details 'w=1/[\s^2^(Fo^2^)+(0.0456P)^2^+0.5729P] where P=(Fo^2^+2Fc^2^)/3'
_refine_ls_weighting_scheme calc
_refine_ls_wR_factor_gt 0.0896
_refine_ls_wR_factor_ref 0.1006
_reflns_Friedel_coverage 0.000
_reflns_number_gt 7441
_reflns_number_total 9409
_reflns_threshold_expression 'I > 2\s(I)'
_cod_data_source_file d1dt03400f2.cif
_cod_data_source_block av_kpl01
_cod_database_code 7708644
_shelx_shelxl_version_number 2014/7
_shelx_space_group_comment
;
The symmetry employed for this shelxl refinement is uniquely defined
by the following loop, which should always be used as a source of
symmetry information in preference to the above space-group names.
They are only intended as comments.
;
_shelx_estimated_absorpt_t_min 0.921
_shelx_estimated_absorpt_t_max 0.945

loop_
_space_group_symop_operation_xyz
'x, y, z'
'-x, -y, -z'

loop_
_atom_site_label
_atom_site_type_symbol
_atom_site_fract_x
_atom_site_fract_y
_atom_site_fract_z
_atom_site_U_iso_or_equiv
_atom_site_adp_type
_atom_site_occupancy
_atom_site_site_symmetry_order
_atom_site_calc_flag
_atom_site_refinement_flags_posn
_atom_site_refinement_flags_adp
_atom_site_refinement_flags_occupancy
_atom_site_disorder_assembly
_atom_site_disorder_group
P1 P 0.61839(4) 0.66412(3) 0.66419(2) 0.01266(7) Uani 1 1 d . . . . .
S1 S 0.44966(4) 0.57406(3) 0.64648(2) 0.01744(7) Uani 1 1 d . . . . .
S2 S 0.83695(4) 0.62850(3) 0.57397(2) 0.01864(7) Uani 1 1 d . . . . .
K1 K 0.76601(4) 0.39853(3) 0.52135(2) 0.02032(7) Uani 1 1 d . . . . .
C1 C 0.67089(15) 0.63374(10) 0.78680(8) 0.0122(2) Uani 1 1 d . . . . .
C2 C 0.77425(15) 0.51931(10) 0.80834(8) 0.0134(2) Uani 1 1 d . . . . .
C3 C 0.82947(17) 0.49486(11) 0.89623(9) 0.0182(2) Uani 1 1 d . . . . .
H3 H 0.8996 0.4183 0.9091 0.022 Uiso 1 1 calc R U . . .
C4 C 0.78547(18) 0.57859(12) 0.96548(9) 0.0203(3) Uani 1 1 d . . . . .
H4 H 0.8282 0.5613 1.0243 0.024 Uiso 1 1 calc R U . . .
C5 C 0.67841(17) 0.68742(11) 0.94721(9) 0.0177(2) Uani 1 1 d . . . . .
H5 H 0.6453 0.7451 0.9949 0.021 Uiso 1 1 calc R U . . .
C6 C 0.61659(15) 0.71599(10) 0.86058(8) 0.0134(2) Uani 1 1 d . . . . .
C7 C 0.82248(15) 0.41175(10) 0.74846(8) 0.0130(2) Uani 1 1 d . . . . .
C8 C 0.70885(16) 0.33923(11) 0.75710(9) 0.0154(2) Uani 1 1 d . . . . .
C9 C 0.75953(18) 0.23257(11) 0.70998(9) 0.0186(2) Uani 1 1 d . . . . .
H9 H 0.6799 0.1856 0.7130 0.022 Uiso 1 1 calc R U . . .
C10 C 0.92372(18) 0.19292(11) 0.65859(9) 0.0191(2) Uani 1 1 d . . . . .
C11 C 1.03728(17) 0.26324(11) 0.65514(9) 0.0173(2) Uani 1 1 d . . . . .
H11 H 1.1504 0.2370 0.6210 0.021 Uiso 1 1 calc R U . . .
C12 C 0.99040(15) 0.37105(11) 0.70018(8) 0.0140(2) Uani 1 1 d . . . . .
C13 C 0.54067(17) 0.36884(12) 0.82247(10) 0.0204(2) Uani 1 1 d . . . . .
H13A H 0.4671 0.3202 0.8079 0.031 Uiso 1 1 calc R U . . .
H13B H 0.4811 0.4525 0.8145 0.031 Uiso 1 1 calc R U . . .
H13C H 0.5640 0.3532 0.8877 0.031 Uiso 1 1 calc R U . . .
C14 C 0.9787(2) 0.07552(14) 0.61111(13) 0.0341(4) Uani 1 1 d . . . . .
H14A H 1.0551 0.0807 0.5522 0.051 Uiso 1 1 calc R U . . .
H14B H 0.8759 0.0541 0.5974 0.051 Uiso 1 1 calc R U . . .
H14C H 1.0409 0.0152 0.6527 0.051 Uiso 1 1 calc R U . . .
C15 C 1.12453(17) 0.43720(12) 0.70161(10) 0.0201(2) Uani 1 1 d . . . . .
H15A H 1.1736 0.4199 0.7609 0.030 Uiso 1 1 calc R U . . .
H15B H 1.0706 0.5222 0.6962 0.030 Uiso 1 1 calc R U . . .
H15C H 1.2171 0.4128 0.6487 0.030 Uiso 1 1 calc R U . . .
C16 C 0.48362(16) 0.83248(11) 0.86132(8) 0.0141(2) Uani 1 1 d . . . . .
C17 C 0.53102(17) 0.93792(11) 0.86391(9) 0.0158(2) Uani 1 1 d . . . . .
C18 C 0.40229(18) 1.04427(11) 0.87080(9) 0.0193(2) Uani 1 1 d . . . . .
H18 H 0.4350 1.1161 0.8697 0.023 Uiso 1 1 calc R U . . .
C19 C 0.22795(18) 1.04846(12) 0.87917(9) 0.0208(3) Uani 1 1 d . . . . .
C20 C 0.18311(17) 0.94269(12) 0.88064(10) 0.0202(2) Uani 1 1 d . . . . .
H20 H 0.0638 0.9442 0.8874 0.024 Uiso 1 1 calc R U . . .
C21 C 0.30702(16) 0.83461(11) 0.87259(9) 0.0171(2) Uani 1 1 d . . . . .
C22 C 0.71619(18) 0.94082(12) 0.86338(10) 0.0212(3) Uani 1 1 d . . . . .
H22A H 0.7380 1.0080 0.8246 0.032 Uiso 1 1 calc R U . . .
H22B H 0.7945 0.8673 0.8373 0.032 Uiso 1 1 calc R U . . .
H22C H 0.7366 0.9491 0.9279 0.032 Uiso 1 1 calc R U . . .
C23 C 0.0908(2) 1.16418(13) 0.89085(11) 0.0287(3) Uani 1 1 d . . . . .
H23A H 0.0459 1.1763 0.9578 0.043 Uiso 1 1 calc R U . . .
H23B H -0.0042 1.1629 0.8561 0.043 Uiso 1 1 calc R U . . .
H23C H 0.1413 1.2287 0.8663 0.043 Uiso 1 1 calc R U . . .
C24 C 0.25094(18) 0.72203(13) 0.87782(11) 0.0237(3) Uani 1 1 d . . . . .
H24A H 0.1243 0.7405 0.8922 0.036 Uiso 1 1 calc R U . . .
H24B H 0.3035 0.6701 0.9274 0.036 Uiso 1 1 calc R U . . .
H24C H 0.2886 0.6823 0.8172 0.036 Uiso 1 1 calc R U . . .
C25 C 0.51533(18) 0.82275(11) 0.64558(9) 0.0183(2) Uani 1 1 d . . . . .
H25 H 0.4222 0.8506 0.6997 0.022 Uiso 1 1 calc R U . . .
C26 C 0.6460(2) 0.89622(13) 0.63999(11) 0.0257(3) Uani 1 1 d . . . . .
H26A H 0.7216 0.8835 0.5794 0.038 Uiso 1 1 calc R U . . .
H26B H 0.7163 0.8723 0.6913 0.038 Uiso 1 1 calc R U . . .
H26C H 0.5838 0.9800 0.6456 0.038 Uiso 1 1 calc R U . . .
C27 C 0.4324(2) 0.83982(14) 0.55495(11) 0.0275(3) Uani 1 1 d . . . . .
H27A H 0.3931 0.9243 0.5400 0.041 Uiso 1 1 calc R U . . .
H27B H 0.3330 0.8057 0.5636 0.041 Uiso 1 1 calc R U . . .
H27C H 0.5180 0.8003 0.5032 0.041 Uiso 1 1 calc R U . . .

loop_
_atom_site_aniso_label
_atom_site_aniso_U_11
_atom_site_aniso_U_22
_atom_site_aniso_U_33
_atom_site_aniso_U_23
_atom_site_aniso_U_13
_atom_site_aniso_U_12
P1 0.01268(13) 0.01414(14) 0.01131(13) 0.00056(10) -0.00260(10) -0.00349(10)
S1 0.01599(14) 0.02108(15) 0.01789(14) -0.00062(11) -0.00553(11) -0.00762(11)
S2 0.01678(14) 0.02260(15) 0.01526(14) 0.00018(11) 0.00195(11) -0.00543(11)
K1 0.02028(13) 0.02276(14) 0.01797(13) -0.00279(10) -0.00614(10) -0.00347(10)
C1 0.0116(5) 0.0137(5) 0.0118(5) 0.0002(4) -0.0020(4) -0.0043(4)
C2 0.0127(5) 0.0146(5) 0.0129(5) -0.0006(4) -0.0021(4) -0.0031(4)
C3 0.0194(6) 0.0161(5) 0.0171(6) -0.0002(4) -0.0059(5) 0.0003(4)
C4 0.0240(6) 0.0211(6) 0.0142(5) -0.0010(5) -0.0076(5) -0.0006(5)
C5 0.0207(6) 0.0174(6) 0.0142(5) -0.0026(4) -0.0038(4) -0.0026(5)
C6 0.0127(5) 0.0134(5) 0.0134(5) -0.0005(4) -0.0010(4) -0.0029(4)
C7 0.0135(5) 0.0128(5) 0.0121(5) -0.0001(4) -0.0019(4) -0.0024(4)
C8 0.0149(5) 0.0155(5) 0.0156(5) 0.0015(4) -0.0027(4) -0.0039(4)
C9 0.0217(6) 0.0163(5) 0.0199(6) 0.0003(4) -0.0034(5) -0.0088(5)
C10 0.0248(6) 0.0149(5) 0.0171(6) -0.0025(4) -0.0017(5) -0.0045(5)
C11 0.0166(5) 0.0167(5) 0.0159(5) -0.0014(4) 0.0006(4) -0.0011(4)
C12 0.0130(5) 0.0140(5) 0.0144(5) 0.0012(4) -0.0019(4) -0.0030(4)
C13 0.0173(6) 0.0214(6) 0.0217(6) 0.0019(5) 0.0011(5) -0.0066(5)
C14 0.0415(9) 0.0230(7) 0.0370(9) -0.0151(6) 0.0056(7) -0.0099(6)
C15 0.0145(5) 0.0210(6) 0.0251(6) 0.0005(5) -0.0027(5) -0.0055(5)
C16 0.0153(5) 0.0139(5) 0.0120(5) -0.0014(4) -0.0019(4) -0.0018(4)
C17 0.0183(5) 0.0155(5) 0.0139(5) -0.0012(4) -0.0034(4) -0.0042(4)
C18 0.0271(7) 0.0129(5) 0.0170(6) -0.0010(4) -0.0054(5) -0.0023(5)
C19 0.0235(6) 0.0186(6) 0.0161(6) -0.0018(5) -0.0055(5) 0.0032(5)
C20 0.0149(5) 0.0245(6) 0.0192(6) -0.0039(5) -0.0029(4) -0.0006(5)
C21 0.0155(5) 0.0186(6) 0.0166(5) -0.0026(4) -0.0008(4) -0.0035(4)
C22 0.0213(6) 0.0220(6) 0.0233(6) 0.0002(5) -0.0058(5) -0.0094(5)
C23 0.0314(8) 0.0230(7) 0.0235(7) -0.0034(5) -0.0066(6) 0.0088(6)
C24 0.0185(6) 0.0230(6) 0.0296(7) -0.0049(5) 0.0032(5) -0.0082(5)
C25 0.0225(6) 0.0165(5) 0.0145(5) 0.0024(4) -0.0041(4) -0.0024(5)
C26 0.0368(8) 0.0196(6) 0.0220(6) 0.0024(5) -0.0007(6) -0.0123(6)
C27 0.0350(8) 0.0237(7) 0.0210(6) 0.0049(5) -0.0118(6) 0.0001(6)

loop_
_atom_type_symbol
_atom_type_description
_atom_type_scat_dispersion_real
_atom_type_scat_dispersion_imag
_atom_type_scat_source
C C 0.0033 0.0016 'International Tables Vol C Tables 4.2.6.8 and 6.1.1.4'
H H 0.0000 0.0000 'International Tables Vol C Tables 4.2.6.8 and 6.1.1.4'
P P 0.1023 0.0942 'International Tables Vol C Tables 4.2.6.8 and 6.1.1.4'
S S 0.1246 0.1234 'International Tables Vol C Tables 4.2.6.8 and 6.1.1.4'
K K 0.2009 0.2494 'International Tables Vol C Tables 4.2.6.8 and 6.1.1.4'

loop_
_geom_angle_atom_site_label_1
_geom_angle_atom_site_label_2
_geom_angle_atom_site_label_3
_geom_angle
_geom_angle_site_symmetry_1
_geom_angle_site_symmetry_3
_geom_angle_publ_flag
C25 P1 C1 110.96(6) . . ?
C25 P1 S2 105.22(5) . . ?
C1 P1 S2 109.48(4) . . ?
C25 P1 S1 108.21(5) . . ?
C1 P1 S1 107.48(4) . . ?
S2 P1 S1 115.49(2) . . ?
C25 P1 K1 136.90(4) . . ?
C1 P1 K1 112.04(4) . . ?
S2 P1 K1 57.018(14) . . ?
S1 P1 K1 60.737(15) . . ?
P1 S1 K1 126.736(18) . 2_666 ?
P1 S1 K1 86.387(17) . . ?
K1 S1 K1 88.772(13) 2_666 . ?
P1 S2 K1 90.072(16) . . ?
P1 S2 K1 162.562(19) . 2_766 ?
K1 S2 K1 103.145(13) . 2_766 ?
S2 K1 S1 114.224(14) . 2_666 ?
S2 K1 C10 109.68(3) . . ?
S1 K1 C10 136.06(3) 2_666 . ?
S2 K1 C11 87.61(3) . . ?
S1 K1 C11 155.76(3) 2_666 . ?
C10 K1 C11 25.38(3) . . ?
S2 K1 S1 64.888(12) . . ?
S1 K1 S1 91.228(13) 2_666 . ?
C10 K1 S1 105.87(3) . . ?
C11 K1 S1 108.35(3) . . ?
S2 K1 S2 76.855(13) . 2_766 ?
S1 K1 S2 105.707(14) 2_666 2_766 ?
C10 K1 S2 85.55(3) . 2_766 ?
C11 K1 S2 67.62(3) . 2_766 ?
S1 K1 S2 141.734(14) . 2_766 ?
S2 K1 C9 107.75(3) . . ?
S1 K1 C9 129.78(3) 2_666 . ?
C10 K1 C9 25.09(3) . . ?
C11 K1 C9 43.55(3) . . ?
S1 K1 C9 82.42(3) . . ?
S2 K1 C9 109.68(3) 2_766 . ?
S2 K1 C12 65.59(2) . . ?
S1 K1 C12 179.41(2) 2_666 . ?
C10 K1 C12 44.10(3) . . ?
C11 K1 C12 24.67(3) . . ?
S1 K1 C12 88.19(2) . . ?
S2 K1 C12 74.82(2) 2_766 . ?
C9 K1 C12 50.05(3) . . ?
S2 K1 C7 65.14(2) . . ?
S1 K1 C7 155.29(2) 2_666 . ?
C10 K1 C7 50.91(3) . . ?
C11 K1 C7 43.04(3) . . ?
S1 K1 C7 65.65(2) . . ?
S2 K1 C7 98.23(2) 2_766 . ?
C9 K1 C7 42.62(3) . . ?
C12 K1 C7 24.13(3) . . ?
S2 K1 C8 86.15(2) . . ?
S1 K1 C8 137.33(2) 2_666 . ?
C10 K1 C8 43.38(3) . . ?
C11 K1 C8 49.79(3) . . ?
S1 K1 C8 62.83(2) . . ?
S2 K1 C8 115.60(2) 2_766 . ?
C9 K1 C8 24.02(3) . . ?
C12 K1 C8 42.22(3) . . ?
C7 K1 C8 23.85(3) . . ?
S2 K1 P1 32.911(9) . . ?
S1 K1 P1 110.124(13) 2_666 . ?
C10 K1 P1 105.46(3) . . ?
C11 K1 P1 93.91(3) . . ?
S1 K1 P1 32.876(9) . . ?
S2 K1 P1 109.123(13) 2_766 . ?
C9 K1 P1 90.63(3) . . ?
C12 K1 P1 69.40(2) . . ?
C7 K1 P1 54.70(2) . . ?
C8 K1 P1 66.62(2) . . ?
S2 K1 K1 89.053(14) . 2_666 ?
S1 K1 K1 46.248(9) 2_666 2_666 ?
C10 K1 K1 134.97(3) . 2_666 ?
C11 K1 K1 150.71(3) . 2_666 ?
S1 K1 K1 44.980(9) . 2_666 ?
S2 K1 K1 139.347(15) 2_766 2_666 ?
C9 K1 K1 110.92(3) . 2_666 ?
C12 K1 K1 133.17(2) . 2_666 ?
C7 K1 K1 110.15(2) . 2_666 ?
C8 K1 K1 100.95(2) . 2_666 ?
P1 K1 K1 68.682(10) . 2_666 ?
C6 C1 C2 117.10(10) . . ?
C6 C1 P1 125.10(9) . . ?
C2 C1 P1 117.80(9) . . ?
C3 C2 C1 120.21(11) . . ?
C3 C2 C7 112.38(10) . . ?
C1 C2 C7 127.18(10) . . ?
C4 C3 C2 121.96(12) . . ?
C4 C3 H3 119.0 . . ?
C2 C3 H3 119.0 . . ?
C5 C4 C3 118.33(12) . . ?
C5 C4 H4 120.8 . . ?
C3 C4 H4 120.8 . . ?
C4 C5 C6 122.02(12) . . ?
C4 C5 H5 119.0 . . ?
C6 C5 H5 119.0 . . ?
C5 C6 C1 120.07(11) . . ?
C5 C6 C16 112.48(10) . . ?
C1 C6 C16 127.25(11) . . ?
C12 C7 C8 119.54(11) . . ?
C12 C7 C2 120.85(11) . . ?
C8 C7 C2 118.32(10) . . ?
C12 C7 K1 75.23(7) . . ?
C8 C7 K1 79.16(7) . . ?
C2 C7 K1 127.45(7) . . ?
C9 C8 C7 119.22(11) . . ?
C9 C8 C13 119.14(11) . . ?
C7 C8 C13 121.43(11) . . ?
C9 C8 K1 71.63(7) . . ?
C7 C8 K1 76.99(7) . . ?
C13 C8 K1 126.76(8) . . ?
C10 C9 C8 121.75(12) . . ?
C10 C9 K1 73.26(8) . . ?
C8 C9 K1 84.35(8) . . ?
C10 C9 H9 119.1 . . ?
C8 C9 H9 119.1 . . ?
K1 C9 H9 113.4 . . ?
C11 C10 C9 117.97(12) . . ?
C11 C10 C14 120.91(13) . . ?
C9 C10 C14 121.08(13) . . ?
C11 C10 K1 78.31(8) . . ?
C9 C10 K1 81.65(8) . . ?
C14 C10 K1 111.54(10) . . ?
C10 C11 C12 121.90(12) . . ?
C10 C11 K1 76.31(8) . . ?
C12 C11 K1 83.42(8) . . ?
C10 C11 H11 119.0 . . ?
C12 C11 H11 119.0 . . ?
K1 C11 H11 111.2 . . ?
C11 C12 C7 119.38(11) . . ?
C11 C12 C15 119.19(11) . . ?
C7 C12 C15 121.29(11) . . ?
C11 C12 K1 71.92(7) . . ?
C7 C12 K1 80.64(7) . . ?
C15 C12 K1 121.48(8) . . ?
C8 C13 H13A 109.5 . . ?
C8 C13 H13B 109.5 . . ?
H13A C13 H13B 109.5 . . ?
C8 C13 H13C 109.5 . . ?
H13A C13 H13C 109.5 . . ?
H13B C13 H13C 109.5 . . ?
C10 C14 H14A 109.5 . . ?
C10 C14 H14B 109.5 . . ?
H14A C14 H14B 109.5 . . ?
C10 C14 H14C 109.5 . . ?
H14A C14 H14C 109.5 . . ?
H14B C14 H14C 109.5 . . ?
C12 C15 H15A 109.5 . . ?
C12 C15 H15B 109.5 . . ?
H15A C15 H15B 109.5 . . ?
C12 C15 H15C 109.5 . . ?
H15A C15 H15C 109.5 . . ?
H15B C15 H15C 109.5 . . ?
C17 C16 C21 119.69(11) . . ?
C17 C16 C6 120.76(11) . . ?
C21 C16 C6 118.97(11) . . ?
C18 C17 C16 119.15(12) . . ?
C18 C17 C22 118.35(12) . . ?
C16 C17 C22 122.46(12) . . ?
C19 C18 C17 121.91(12) . . ?
C19 C18 H18 119.0 . . ?
C17 C18 H18 119.0 . . ?
C18 C19 C20 118.08(12) . . ?
C18 C19 C23 120.91(14) . . ?
C20 C19 C23 120.96(14) . . ?
C19 C20 C21 122.06(13) . . ?
C19 C20 H20 119.0 . . ?
C21 C20 H20 119.0 . . ?
C20 C21 C16 118.97(12) . . ?
C20 C21 C24 119.86(12) . . ?
C16 C21 C24 121.15(12) . . ?
C17 C22 H22A 109.5 . . ?
C17 C22 H22B 109.5 . . ?
H22A C22 H22B 109.5 . . ?
C17 C22 H22C 109.5 . . ?
H22A C22 H22C 109.5 . . ?
H22B C22 H22C 109.5 . . ?
C19 C23 H23A 109.5 . . ?
C19 C23 H23B 109.5 . . ?
H23A C23 H23B 109.5 . . ?
C19 C23 H23C 109.5 . . ?
H23A C23 H23C 109.5 . . ?
H23B C23 H23C 109.5 . . ?
C21 C24 H24A 109.5 . . ?
C21 C24 H24B 109.5 . . ?
H24A C24 H24B 109.5 . . ?
C21 C24 H24C 109.5 . . ?
H24A C24 H24C 109.5 . . ?
H24B C24 H24C 109.5 . . ?
C26 C25 C27 109.84(12) . . ?
C26 C25 P1 111.64(10) . . ?
C27 C25 P1 109.40(9) . . ?
C26 C25 H25 108.6 . . ?
C27 C25 H25 108.6 . . ?
P1 C25 H25 108.6 . . ?
C25 C26 H26A 109.5 . . ?
C25 C26 H26B 109.5 . . ?
H26A C26 H26B 109.5 . . ?
C25 C26 H26C 109.5 . . ?
H26A C26 H26C 109.5 . . ?
H26B C26 H26C 109.5 . . ?
C25 C27 H27A 109.5 . . ?
C25 C27 H27B 109.5 . . ?
H27A C27 H27B 109.5 . . ?
C25 C27 H27C 109.5 . . ?
H27A C27 H27C 109.5 . . ?
H27B C27 H27C 109.5 . . ?

loop_
_geom_bond_atom_site_label_1
_geom_bond_atom_site_label_2
_geom_bond_distance
_geom_bond_site_symmetry_2
_geom_bond_publ_flag
P1 C25 1.8480(13) . ?
P1 C1 1.8644(12) . ?
P1 S2 1.9894(5) . ?
P1 S1 1.9915(5) . ?
P1 K1 3.6615(6) . ?
S1 K1 3.1320(5) 2_666 ?
S1 K1 3.2006(5) . ?
S2 K1 3.0714(5) . ?
S2 K1 3.2352(5) 2_766 ?
K1 S1 3.1319(5) 2_666 ?
K1 C10 3.1435(14) . ?
K1 C11 3.1683(14) . ?
K1 S2 3.2352(6) 2_766 ?
K1 C9 3.2479(14) . ?
K1 C12 3.3109(13) . ?
K1 C7 3.3786(13) . ?
K1 C8 3.4057(13) . ?
K1 K1 4.4298(7) 2_666 ?
C1 C6 1.4158(16) . ?
C1 C2 1.4233(16) . ?
C2 C3 1.3896(17) . ?
C2 C7 1.5015(16) . ?
C3 C4 1.3809(18) . ?
C3 H3 0.9500 . ?
C4 C5 1.3731(18) . ?
C4 H4 0.9500 . ?
C5 C6 1.3985(17) . ?
C5 H5 0.9500 . ?
C6 C16 1.4949(17) . ?
C7 C12 1.3998(16) . ?
C7 C8 1.4021(17) . ?
C8 C9 1.3930(18) . ?
C8 C13 1.5010(18) . ?
C9 C10 1.3920(19) . ?
C9 H9 0.9500 . ?
C10 C11 1.3867(19) . ?
C10 C14 1.5032(19) . ?
C11 C12 1.3910(17) . ?
C11 H11 0.9500 . ?
C12 C15 1.4992(18) . ?
C13 H13A 0.9800 . ?
C13 H13B 0.9800 . ?
C13 H13C 0.9800 . ?
C14 H14A 0.9800 . ?
C14 H14B 0.9800 . ?
C14 H14C 0.9800 . ?
C15 H15A 0.9800 . ?
C15 H15B 0.9800 . ?
C15 H15C 0.9800 . ?
C16 C17 1.3982(17) . ?
C16 C21 1.4060(17) . ?
C17 C18 1.3919(18) . ?
C17 C22 1.5052(19) . ?
C18 C19 1.384(2) . ?
C18 H18 0.9500 . ?
C19 C20 1.386(2) . ?
C19 C23 1.5051(19) . ?
C20 C21 1.3882(18) . ?
C20 H20 0.9500 . ?
C21 C24 1.5066(19) . ?
C22 H22A 0.9800 . ?
C22 H22B 0.9800 . ?
C22 H22C 0.9800 . ?
C23 H23A 0.9800 . ?
C23 H23B 0.9800 . ?
C23 H23C 0.9800 . ?
C24 H24A 0.9800 . ?
C24 H24B 0.9800 . ?
C24 H24C 0.9800 . ?
C25 C26 1.526(2) . ?
C25 C27 1.5297(19) . ?
C25 H25 1.0000 . ?
C26 H26A 0.9800 . ?
C26 H26B 0.9800 . ?
C26 H26C 0.9800 . ?
C27 H27A 0.9800 . ?
C27 H27B 0.9800 . ?
C27 H27C 0.9800 . ?

loop_
_geom_torsion_atom_site_label_1
_geom_torsion_atom_site_label_2
_geom_torsion_atom_site_label_3
_geom_torsion_atom_site_label_4
_geom_torsion
_geom_torsion_site_symmetry_1
_geom_torsion_site_symmetry_2
_geom_torsion_site_symmetry_3
_geom_torsion_site_symmetry_4
_geom_torsion_publ_flag
C25 P1 C1 C6 9.03(12) . . . . ?
S2 P1 C1 C6 124.74(10) . . . . ?
S1 P1 C1 C6 -109.10(10) . . . . ?
K1 P1 C1 C6 -173.93(9) . . . . ?
C25 P1 C1 C2 -170.66(9) . . . . ?
S2 P1 C1 C2 -54.95(10) . . . . ?
S1 P1 C1 C2 71.21(9) . . . . ?
K1 P1 C1 C2 6.38(10) . . . . ?
C6 C1 C2 C3 -5.13(17) . . . . ?
P1 C1 C2 C3 174.59(10) . . . . ?
C6 C1 C2 C7 168.95(11) . . . . ?
P1 C1 C2 C7 -11.33(16) . . . . ?
C1 C2 C3 C4 0.8(2) . . . . ?
C7 C2 C3 C4 -174.12(12) . . . . ?
C2 C3 C4 C5 2.5(2) . . . . ?
C3 C4 C5 C6 -1.4(2) . . . . ?
C4 C5 C6 C1 -3.2(2) . . . . ?
C4 C5 C6 C16 172.09(12) . . . . ?
C2 C1 C6 C5 6.26(17) . . . . ?
P1 C1 C6 C5 -173.43(10) . . . . ?
C2 C1 C6 C16 -168.21(11) . . . . ?
P1 C1 C6 C16 12.10(18) . . . . ?
C3 C2 C7 C12 -79.96(15) . . . . ?
C1 C2 C7 C12 105.58(15) . . . . ?
C3 C2 C7 C8 87.01(14) . . . . ?
C1 C2 C7 C8 -87.46(15) . . . . ?
C3 C2 C7 K1 -174.74(8) . . . . ?
C1 C2 C7 K1 10.79(17) . . . . ?
C12 C7 C8 C9 -5.98(18) . . . . ?
C2 C7 C8 C9 -173.12(11) . . . . ?
K1 C7 C8 C9 60.01(11) . . . . ?
C12 C7 C8 C13 168.66(12) . . . . ?
C2 C7 C8 C13 1.52(18) . . . . ?
K1 C7 C8 C13 -125.35(11) . . . . ?
C12 C7 C8 K1 -65.99(10) . . . . ?
C2 C7 C8 K1 126.87(10) . . . . ?
C7 C8 C9 C10 3.5(2) . . . . ?
C13 C8 C9 C10 -171.22(12) . . . . ?
K1 C8 C9 C10 66.32(12) . . . . ?
C7 C8 C9 K1 -62.77(11) . . . . ?
C13 C8 C9 K1 122.47(11) . . . . ?
C8 C9 C10 C11 -0.2(2) . . . . ?
K1 C9 C10 C11 71.96(11) . . . . ?
C8 C9 C10 C14 177.71(14) . . . . ?
K1 C9 C10 C14 -110.17(14) . . . . ?
C8 C9 C10 K1 -72.12(12) . . . . ?
C9 C10 C11 C12 -0.8(2) . . . . ?
C14 C10 C11 C12 -178.65(14) . . . . ?
K1 C10 C11 C12 73.10(12) . . . . ?
C9 C10 C11 K1 -73.88(12) . . . . ?
C14 C10 C11 K1 108.25(14) . . . . ?
C10 C11 C12 C7 -1.70(19) . . . . ?
K1 C11 C12 C7 67.66(11) . . . . ?
C10 C11 C12 C15 174.10(12) . . . . ?
K1 C11 C12 C15 -116.54(11) . . . . ?
C10 C11 C12 K1 -69.36(12) . . . . ?
C8 C7 C12 C11 5.09(18) . . . . ?
C2 C7 C12 C11 171.89(11) . . . . ?
K1 C7 C12 C11 -63.01(11) . . . . ?
C8 C7 C12 C15 -170.62(12) . . . . ?
C2 C7 C12 C15 -3.82(18) . . . . ?
K1 C7 C12 C15 121.28(11) . . . . ?
C8 C7 C12 K1 68.10(11) . . . . ?
C2 C7 C12 K1 -125.09(10) . . . . ?
C5 C6 C16 C17 71.22(15) . . . . ?
C1 C6 C16 C17 -113.96(14) . . . . ?
C5 C6 C16 C21 -100.00(14) . . . . ?
C1 C6 C16 C21 74.82(16) . . . . ?
C21 C16 C17 C18 -4.64(18) . . . . ?
C6 C16 C17 C18 -175.80(11) . . . . ?
C21 C16 C17 C22 172.89(12) . . . . ?
C6 C16 C17 C22 1.73(18) . . . . ?
C16 C17 C18 C19 2.79(19) . . . . ?
C22 C17 C18 C19 -174.84(12) . . . . ?
C17 C18 C19 C20 0.0(2) . . . . ?
C17 C18 C19 C23 177.25(12) . . . . ?
C18 C19 C20 C21 -1.0(2) . . . . ?
C23 C19 C20 C21 -178.21(13) . . . . ?
C19 C20 C21 C16 -0.9(2) . . . . ?
C19 C20 C21 C24 177.99(13) . . . . ?
C17 C16 C21 C20 3.72(18) . . . . ?
C6 C16 C21 C20 175.04(11) . . . . ?
C17 C16 C21 C24 -175.14(12) . . . . ?
C6 C16 C21 C24 -3.82(18) . . . . ?
C1 P1 C25 C26 72.74(10) . . . . ?
S2 P1 C25 C26 -45.58(10) . . . . ?
S1 P1 C25 C26 -169.57(8) . . . . ?
K1 P1 C25 C26 -103.24(10) . . . . ?
C1 P1 C25 C27 -165.47(10) . . . . ?
S2 P1 C25 C27 76.21(10) . . . . ?
S1 P1 C25 C27 -47.78(11) . . . . ?
K1 P1 C25 C27 18.55(14) . . . . ?
